data_4344884
loop_
_publ_author_name
'Clark, Kensha Marie'

_publ_section_title
;
 Synthesis and Reactivity of Low-Coordinate Titanium Synthons Supported by
 a Reduced Redox-Active Ligand.
;
_journal_issue 13
_journal_name_full 'Inorganic chemistry'
_journal_page_first 6443
_journal_page_last 6448
_journal_paper_doi 10.1021/acs.inorgchem.6b00404
_journal_volume 55
_journal_year 2016
_chemical_formula_moiety 'C46 H62 N2 Ti'
_chemical_formula_sum 'C46 H62 N2 Ti'
_chemical_formula_weight 690.87
_space_group_crystal_system triclinic
_space_group_IT_number 2
_space_group_name_Hall '-P 1'
_space_group_name_H-M_alt 'P -1'
_symmetry_space_group_name_Hall '-P 1'
_symmetry_space_group_name_H-M 'P -1'
_atom_sites_solution_hydrogens geom
_atom_sites_solution_primary direct
_atom_sites_solution_secondary difmap
_audit_creation_date 2016-04-15
_audit_creation_method
;
Olex2 1.2-beta
(compiled 2016.02.19 svn.r3266 for OlexSys, GUI svn.r5155)
;
_cell_angle_alpha 93.342(4)
_cell_angle_beta 96.771(4)
_cell_angle_gamma 101.354(4)
_cell_formula_units_Z 2
_cell_length_a 11.4606(12)
_cell_length_b 13.0568(12)
_cell_length_c 14.1283(15)
_cell_measurement_reflns_used 8888
_cell_measurement_temperature 200
_cell_measurement_theta_max 23.977
_cell_measurement_theta_min 2.182
_cell_volume 2051.1(4)
_computing_cell_refinement 'SAINT v8.34A (Bruker, 2013)'
_computing_data_collection 'APEX2 v2014.11-0 (Bruker, 2014)'
_computing_data_reduction 'SAINT v8.34A (Bruker, 2013)'
_computing_molecular_graphics 'Olex2 (Dolomanov et al., 2009)'
_computing_publication_material 'Olex2 (Dolomanov et al., 2009)'
_computing_structure_refinement 'ShelXL (Sheldrick, 2015)'
_computing_structure_solution 'ShelXT (Sheldrick, 2015)'
_diffrn_ambient_temperature 200
_diffrn_detector 'Bruker APEX-II CCD'
_diffrn_detector_area_resol_mean 8.258
_diffrn_detector_type 'CCD Area Detector'
_diffrn_measured_fraction_theta_full 0.999
_diffrn_measured_fraction_theta_max 0.995
_diffrn_measurement_device 'Kappa Four-Circle Diffractometer'
_diffrn_measurement_device_type 'Bruker APEX II TXS'
_diffrn_measurement_method '\w and \f scans'
_diffrn_radiation_monochromator 'Double Bounce Multilayer Mirrors'
_diffrn_radiation_probe x-ray
_diffrn_radiation_type MoK\a
_diffrn_radiation_wavelength 0.71073
_diffrn_reflns_av_R_equivalents 0.0506
_diffrn_reflns_av_unetI/netI 0.0311
_diffrn_reflns_Laue_measured_fraction_full 0.999
_diffrn_reflns_Laue_measured_fraction_max 0.995
_diffrn_reflns_limit_h_max 13
_diffrn_reflns_limit_h_min -13
_diffrn_reflns_limit_k_max 15
_diffrn_reflns_limit_k_min -14
_diffrn_reflns_limit_l_max 17
_diffrn_reflns_limit_l_min -17
_diffrn_reflns_number 47580
_diffrn_reflns_point_group_measured_fraction_full 0.999
_diffrn_reflns_point_group_measured_fraction_max 0.995
_diffrn_reflns_theta_full 25.000
_diffrn_reflns_theta_max 25.402
_diffrn_reflns_theta_min 2.166
_diffrn_source 'Micro Focus Rotating Anode'
_diffrn_source_type 'Bruker TXS'
_diffrn_standards_number 0
_exptl_absorpt_coefficient_mu 0.241
_exptl_absorpt_correction_T_max 0.0916
_exptl_absorpt_correction_T_min 0.0701
_exptl_absorpt_correction_type multi-scan
_exptl_absorpt_process_details
;
SADABS-2014/5 (Bruker,2014/5) was used for absorption correction.
wR2(int) was 0.1382 before and 0.0501 after correction.
The Ratio of minimum to maximum transmission is 0.7653.
The \l/2 correction factor is 0.00150.
;
_exptl_crystal_colour 'Dark Purple'
_exptl_crystal_colour_modifier dark
_exptl_crystal_colour_primary Purple
_exptl_crystal_density_diffrn 1.119
_exptl_crystal_description Block
_exptl_crystal_F_000 748
_exptl_crystal_size_max 0.183
_exptl_crystal_size_mid 0.155
_exptl_crystal_size_min 0.079
_refine_diff_density_max 0.265
_refine_diff_density_min -0.230
_refine_diff_density_rms 0.039
_refine_ls_extinction_method none
_refine_ls_goodness_of_fit_ref 1.015
_refine_ls_hydrogen_treatment constr
_refine_ls_matrix_type full
_refine_ls_number_parameters 487
_refine_ls_number_reflns 7513
_refine_ls_number_restraints 36
_refine_ls_restrained_S_all 1.017
_refine_ls_R_factor_all 0.0554
_refine_ls_R_factor_gt 0.0398
_refine_ls_shift/su_max 0.001
_refine_ls_shift/su_mean 0.000
_refine_ls_structure_factor_coef Fsqd
_refine_ls_weighting_details 'w=1/[\s^2^(Fo^2^)+(0.0526P)^2^+0.6504P] where P=(Fo^2^+2Fc^2^)/3'
_refine_ls_weighting_scheme calc
_refine_ls_wR_factor_gt 0.0987
_refine_ls_wR_factor_ref 0.1085
_reflns_Friedel_coverage 0.000
_reflns_number_gt 6000
_reflns_number_total 7513
_reflns_threshold_expression 'I > 2\s(I)'
_cod_data_source_file ic6b00404_si_002.cif
_cod_data_source_block KCNP1
_cod_depositor_comments
;
The following automatic conversions were performed:

'_diffrn_radiation_probe' value 'X-ray' changed to 'x-ray' according
to
/usr/data/users/saulius/crontab/automatic-downloads/current/ACS/lib/dictionaries/cif_core.dic
dictionary named 'cif_core.dic' version 2.4.2 from 2011-04-26.

'_exptl_crystal_colour_modifier' value 'Dark' changed to 'dark'
according to
/usr/data/users/saulius/crontab/automatic-downloads/current/ACS/lib/dictionaries/cif_core.dic
dictionary named 'cif_core.dic' version 2.4.2 from 2011-04-26.

Automatic conversion script
Id: cif_fix_values 4268 2015-11-12 08:31:59Z antanas 
;
_cod_database_code 4344884
_shelx_space_group_comment
;
The symmetry employed for this shelxl refinement is uniquely defined
by the following loop, which should always be used as a source of
symmetry information in preference to the above space-group names.
They are only intended as comments.
;
_shelx_estimated_absorpt_t_max 0.981
_shelx_estimated_absorpt_t_min 0.957
_olex2_refinement_description
;
1. Fixed Uiso
 At 1.2 times of:
  All C(H) groups, All C(H,H) groups
 At 1.5 times of:
  All C(H,H,H) groups
2. Rigid body (RIGU) restrains
 C14, C15, C15B, C16, C16B, C17, C17B
 with sigma for 1-2 distances of 0.004 and sigma for 1-3 distances of 0.004
3. Others
 Sof(C15B)=Sof(H15D)=Sof(H15E)=Sof(H15F)=Sof(C16B)=Sof(H16D)=Sof(H16E)=
 Sof(H16F)=Sof(C17B)=Sof(H17D)=Sof(H17E)=Sof(H17F)=1-FVAR(1)
 Sof(C15)=Sof(H15A)=Sof(H15B)=Sof(H15C)=Sof(C16)=Sof(H16A)=Sof(H16B)=Sof(H16C)=
 Sof(C17)=Sof(H17A)=Sof(H17B)=Sof(H17C)=FVAR(1)
4.a Ternary CH refined with riding coordinates:
 C29(H29), C32(H32), C41(H41), C44(H44)
4.b Secondary CH2 refined with riding coordinates:
 C13(H13A,H13B), C18(H18A,H18B)
4.c Aromatic/amide H refined with riding coordinates:
 C6(H6), C7(H7), C8(H8), C10(H10), C11(H11), C12(H12), C25(H25), C26(H26),
 C27(H27), C37(H37), C38(H38), C39(H39)
4.d Idealised Me refined as rotating group:
 C15(H15A,H15B,H15C), C15B(H15D,H15E,H15F), C16(H16A,H16B,H16C), C16B(H16D,
 H16E,H16F), C17(H17A,H17B,H17C), C17B(H17D,H17E,H17F), C20(H20A,H20B,H20C),
 C21(H21A,H21B,H21C), C22(H22A,H22B,H22C), C30(H30A,H30B,H30C), C31(H31A,H31B,
 H31C), C33(H33A,H33B,H33C), C34(H34A,H34B,H34C), C42(H42A,H42B,H42C), C43(H43A,
 H43B,H43C), C45(H45A,H45B,H45C), C46(H46A,H46B,H46C)
;
_shelx_shelxl_version_number 2014/7
_olex2_submission_special_instructions 'No special instructions were received'

loop_
_space_group_symop_operation_xyz
'x, y, z'
'-x, -y, -z'

loop_
_atom_site_label
_atom_site_type_symbol
_atom_site_fract_x
_atom_site_fract_y
_atom_site_fract_z
_atom_site_U_iso_or_equiv
_atom_site_adp_type
_atom_site_occupancy
_atom_site_site_symmetry_order
_atom_site_calc_flag
_atom_site_refinement_flags_posn
_atom_site_refinement_flags_adp
_atom_site_refinement_flags_occupancy
_atom_site_disorder_assembly
_atom_site_disorder_group
Ti1 Ti 0.78307(3) 0.31794(2) 0.82089(2) 0.03045(10) Uani 1 1 d . . . . .
N1 N 0.83874(12) 0.19042(11) 0.79083(10) 0.0309(3) Uani 1 1 d . . . . .
N2 N 0.64079(12) 0.27844(11) 0.72745(10) 0.0296(3) Uani 1 1 d . . . . .
C1 C 0.80381(15) 0.19490(13) 0.69361(12) 0.0292(4) Uani 1 1 d . . . . .
C2 C 0.70423(15) 0.23714(12) 0.66198(12) 0.0288(4) Uani 1 1 d . . . . .
C3 C 0.69848(15) 0.24383(13) 0.55744(12) 0.0307(4) Uani 1 1 d . . . . .
C4 C 0.79718(15) 0.20429(13) 0.53064(12) 0.0316(4) Uani 1 1 d . . . . .
C5 C 0.86674(15) 0.17631(13) 0.61078(12) 0.0314(4) Uani 1 1 d . . . . .
C6 C 0.96772(17) 0.13909(15) 0.59698(14) 0.0393(4) Uani 1 1 d . . . . .
H6 H 1.0168 0.1199 0.6492 0.047 Uiso 1 1 calc R . . . .
C7 C 0.99671(18) 0.13010(16) 0.50212(15) 0.0458(5) Uani 1 1 d . . . . .
H7 H 1.0672 0.1051 0.4922 0.055 Uiso 1 1 calc R . . . .
C8 C 0.92844(18) 0.15551(16) 0.42451(14) 0.0448(5) Uani 1 1 d . . . . .
H8 H 0.9509 0.1468 0.3624 0.054 Uiso 1 1 calc R . . . .
C9 C 0.82355(17) 0.19514(14) 0.43689(13) 0.0361(4) Uani 1 1 d . . . . .
C10 C 0.74381(18) 0.22822(15) 0.36629(13) 0.0422(5) Uani 1 1 d . . . . .
H10 H 0.7570 0.2237 0.3012 0.051 Uiso 1 1 calc R . . . .
C11 C 0.64819(19) 0.26659(15) 0.39124(14) 0.0440(5) Uani 1 1 d . . . . .
H11 H 0.5964 0.2885 0.3425 0.053 Uiso 1 1 calc R . . . .
C12 C 0.62288(17) 0.27511(14) 0.48723(13) 0.0385(4) Uani 1 1 d . . . . .
H12 H 0.5554 0.3018 0.5024 0.046 Uiso 1 1 calc R . . . .
C13 C 0.74227(19) 0.33826(18) 0.96082(14) 0.0502(5) Uani 1 1 d . . . . .
H13A H 0.8190 0.3455 1.0034 0.060 Uiso 1 1 calc R . . . .
H13B H 0.7190 0.4073 0.9663 0.060 Uiso 1 1 calc R . . . .
C14 C 0.64828(18) 0.26189(19) 1.00606(14) 0.0493(5) Uani 1 1 d . U . . .
C15 C 0.6547(4) 0.1461(3) 0.9770(3) 0.0721(13) Uani 0.775(7) 1 d . U P A 1
H15A H 0.5959 0.0985 1.0075 0.108 Uiso 0.775(7) 1 calc GR . P A 1
H15B H 0.7355 0.1349 0.9980 0.108 Uiso 0.775(7) 1 calc GR . P A 1
H15C H 0.6367 0.1323 0.9074 0.108 Uiso 0.775(7) 1 calc GR . P A 1
C15B C 0.7163(12) 0.1816(10) 1.0397(10) 0.064(4) Uani 0.225(7) 1 d . U P A 2
H15D H 0.6622 0.1254 1.0654 0.095 Uiso 0.225(7) 1 calc GR . P A 2
H15E H 0.7819 0.2143 1.0897 0.095 Uiso 0.225(7) 1 calc GR . P A 2
H15F H 0.7496 0.1523 0.9859 0.095 Uiso 0.225(7) 1 calc GR . P A 2
C16 C 0.5236(4) 0.2779(5) 0.9667(3) 0.0693(13) Uani 0.775(7) 1 d . U P A 1
H16A H 0.5109 0.2635 0.8970 0.104 Uiso 0.775(7) 1 calc GR . P A 1
H16B H 0.5175 0.3504 0.9832 0.104 Uiso 0.775(7) 1 calc GR . P A 1
H16C H 0.4624 0.2300 0.9947 0.104 Uiso 0.775(7) 1 calc GR . P A 1
C16B C 0.5368(15) 0.2239(19) 0.9470(12) 0.085(5) Uani 0.225(7) 1 d . U P A 2
H16D H 0.5493 0.1796 0.8923 0.127 Uiso 0.225(7) 1 calc GR . P A 2
H16E H 0.5043 0.2833 0.9240 0.127 Uiso 0.225(7) 1 calc GR . P A 2
H16F H 0.4801 0.1828 0.9840 0.127 Uiso 0.225(7) 1 calc GR . P A 2
C17 C 0.6656(4) 0.2776(5) 1.1136(2) 0.0759(15) Uani 0.775(7) 1 d . U P A 1
H17A H 0.6669 0.3510 1.1335 0.114 Uiso 0.775(7) 1 calc GR . P A 1
H17B H 0.7418 0.2597 1.1388 0.114 Uiso 0.775(7) 1 calc GR . P A 1
H17C H 0.5993 0.2323 1.1385 0.114 Uiso 0.775(7) 1 calc GR . P A 1
C17B C 0.6275(17) 0.3253(13) 1.1048(10) 0.072(4) Uani 0.225(7) 1 d . U P A 2
H17D H 0.5871 0.3827 1.0883 0.108 Uiso 0.225(7) 1 calc GR . P A 2
H17E H 0.7053 0.3540 1.1431 0.108 Uiso 0.225(7) 1 calc GR . P A 2
H17F H 0.5777 0.2771 1.1416 0.108 Uiso 0.225(7) 1 calc GR . P A 2
C18 C 0.89575(17) 0.45907(14) 0.80170(14) 0.0407(4) Uani 1 1 d . . . . .
H18A H 0.8465 0.5107 0.8167 0.049 Uiso 1 1 calc R . . . .
H18B H 0.9582 0.4668 0.8578 0.049 Uiso 1 1 calc R . . . .
C19 C 0.96759(19) 0.51195(15) 0.72590(16) 0.0473(5) Uani 1 1 d . . . . .
C20 C 0.8977(3) 0.4891(2) 0.62642(18) 0.0832(9) Uani 1 1 d . . . . .
H20A H 0.8813 0.4135 0.6084 0.125 Uiso 1 1 calc GR . . . .
H20B H 0.9448 0.5262 0.5807 0.125 Uiso 1 1 calc GR . . . .
H20C H 0.8216 0.5128 0.6258 0.125 Uiso 1 1 calc GR . . . .
C21 C 0.9958(3) 0.63060(19) 0.7494(2) 0.0794(8) Uani 1 1 d . . . . .
H21A H 0.9207 0.6557 0.7500 0.119 Uiso 1 1 calc GR . . . .
H21B H 1.0409 0.6645 0.7009 0.119 Uiso 1 1 calc GR . . . .
H21C H 1.0440 0.6478 0.8124 0.119 Uiso 1 1 calc GR . . . .
C22 C 1.0832(3) 0.4736(3) 0.7259(3) 0.1046(12) Uani 1 1 d . . . . .
H22A H 1.1269 0.4841 0.7907 0.157 Uiso 1 1 calc GR . . . .
H22B H 1.1325 0.5129 0.6826 0.157 Uiso 1 1 calc GR . . . .
H22C H 1.0654 0.3988 0.7042 0.157 Uiso 1 1 calc GR . . . .
C23 C 0.90873(16) 0.11493(14) 0.82037(12) 0.0348(4) Uani 1 1 d . . . . .
C24 C 0.86007(18) 0.00741(15) 0.79708(14) 0.0418(4) Uani 1 1 d . . . . .
C25 C 0.9317(2) -0.06384(18) 0.82287(17) 0.0570(6) Uani 1 1 d . . . . .
H25 H 0.9013 -0.1366 0.8064 0.068 Uiso 1 1 calc R . . . .
C26 C 1.0456(2) -0.0311(2) 0.87169(19) 0.0659(7) Uani 1 1 d . . . . .
H26 H 1.0931 -0.0810 0.8881 0.079 Uiso 1 1 calc R . . . .
C27 C 1.0902(2) 0.0732(2) 0.89652(17) 0.0577(6) Uani 1 1 d . . . . .
H27 H 1.1680 0.0945 0.9318 0.069 Uiso 1 1 calc R . . . .
C28 C 1.02479(17) 0.14938(16) 0.87160(13) 0.0423(5) Uani 1 1 d . . . . .
C29 C 0.73294(18) -0.03522(15) 0.74783(15) 0.0456(5) Uani 1 1 d . . . . .
H29 H 0.6948 0.0260 0.7345 0.055 Uiso 1 1 calc R . . . .
C30 C 0.7306(2) -0.09745(19) 0.65206(18) 0.0661(7) Uani 1 1 d . . . . .
H30A H 0.7728 -0.0517 0.6089 0.099 Uiso 1 1 calc GR . . . .
H30B H 0.6472 -0.1239 0.6233 0.099 Uiso 1 1 calc GR . . . .
H30C H 0.7703 -0.1565 0.6626 0.099 Uiso 1 1 calc GR . . . .
C31 C 0.6582(2) -0.1023(2) 0.8134(2) 0.0697(7) Uani 1 1 d . . . . .
H31A H 0.6910 -0.1650 0.8249 0.104 Uiso 1 1 calc GR . . . .
H31B H 0.5748 -0.1233 0.7828 0.104 Uiso 1 1 calc GR . . . .
H31C H 0.6608 -0.0616 0.8744 0.104 Uiso 1 1 calc GR . . . .
C32 C 1.07963(17) 0.26336(17) 0.89941(15) 0.0480(5) Uani 1 1 d . . . . .
H32 H 1.0305 0.3059 0.8614 0.058 Uiso 1 1 calc R . . . .
C33 C 1.2088(2) 0.2951(2) 0.8784(2) 0.0813(8) Uani 1 1 d . . . . .
H33A H 1.2601 0.2577 0.9178 0.122 Uiso 1 1 calc GR . . . .
H33B H 1.2370 0.3708 0.8933 0.122 Uiso 1 1 calc GR . . . .
H33C H 1.2122 0.2771 0.8106 0.122 Uiso 1 1 calc GR . . . .
C34 C 1.0741(3) 0.2908(2) 1.00519(19) 0.0837(8) Uani 1 1 d . . . . .
H34A H 0.9916 0.2681 1.0190 0.126 Uiso 1 1 calc GR . . . .
H34B H 1.0996 0.3668 1.0199 0.126 Uiso 1 1 calc GR . . . .
H34C H 1.1275 0.2552 1.0444 0.126 Uiso 1 1 calc GR . . . .
C35 C 0.52071(16) 0.29039(14) 0.69611(12) 0.0348(4) Uani 1 1 d . . . . .
C36 C 0.49666(18) 0.39044(16) 0.68159(14) 0.0448(5) Uani 1 1 d . . . . .
C37 C 0.3796(2) 0.3964(2) 0.64516(17) 0.0605(6) Uani 1 1 d . . . . .
H37 H 0.3610 0.4632 0.6359 0.073 Uiso 1 1 calc R . . . .
C38 C 0.2910(2) 0.3083(2) 0.62253(18) 0.0658(7) Uani 1 1 d . . . . .
H38 H 0.2133 0.3140 0.5945 0.079 Uiso 1 1 calc R . . . .
C39 C 0.31486(18) 0.2117(2) 0.64051(17) 0.0565(6) Uani 1 1 d . . . . .
H39 H 0.2522 0.1513 0.6264 0.068 Uiso 1 1 calc R . . . .
C40 C 0.42848(17) 0.20026(16) 0.67893(13) 0.0407(4) Uani 1 1 d . . . . .
C41 C 0.5919(2) 0.48923(17) 0.70500(17) 0.0579(6) Uani 1 1 d . . . . .
H41 H 0.6712 0.4677 0.7145 0.069 Uiso 1 1 calc R . . . .
C42 C 0.5958(3) 0.5622(2) 0.6237(2) 0.0867(9) Uani 1 1 d . . . . .
H42A H 0.6064 0.5238 0.5647 0.130 Uiso 1 1 calc GR . . . .
H42B H 0.6630 0.6222 0.6403 0.130 Uiso 1 1 calc GR . . . .
H42C H 0.5204 0.5872 0.6141 0.130 Uiso 1 1 calc GR . . . .
C43 C 0.5777(3) 0.5470(2) 0.7982(2) 0.1005(11) Uani 1 1 d . . . . .
H43A H 0.5008 0.5698 0.7914 0.151 Uiso 1 1 calc GR . . . .
H43B H 0.6434 0.6084 0.8135 0.151 Uiso 1 1 calc GR . . . .
H43C H 0.5797 0.5002 0.8499 0.151 Uiso 1 1 calc GR . . . .
C44 C 0.45010(17) 0.09274(15) 0.70029(14) 0.0431(5) Uani 1 1 d . . . . .
H44 H 0.5319 0.1025 0.7375 0.052 Uiso 1 1 calc R . . . .
C45 C 0.4495(2) 0.02582(18) 0.60831(17) 0.0587(6) Uani 1 1 d . . . . .
H45A H 0.3704 0.0153 0.5700 0.088 Uiso 1 1 calc GR . . . .
H45B H 0.4668 -0.0423 0.6239 0.088 Uiso 1 1 calc GR . . . .
H45C H 0.5109 0.0614 0.5718 0.088 Uiso 1 1 calc GR . . . .
C46 C 0.3594(2) 0.03682(19) 0.76193(17) 0.0585(6) Uani 1 1 d . . . . .
H46A H 0.3592 0.0824 0.8195 0.088 Uiso 1 1 calc GR . . . .
H46B H 0.3822 -0.0284 0.7805 0.088 Uiso 1 1 calc GR . . . .
H46C H 0.2791 0.0208 0.7252 0.088 Uiso 1 1 calc GR . . . .

loop_
_atom_site_aniso_label
_atom_site_aniso_U_11
_atom_site_aniso_U_22
_atom_site_aniso_U_33
_atom_site_aniso_U_23
_atom_site_aniso_U_13
_atom_site_aniso_U_12
Ti1 0.03093(18) 0.03145(18) 0.02888(18) 0.00337(12) 0.00499(12) 0.00532(13)
N1 0.0294(7) 0.0345(8) 0.0297(8) 0.0070(6) 0.0029(6) 0.0077(6)
N2 0.0284(7) 0.0319(7) 0.0304(8) 0.0043(6) 0.0063(6) 0.0087(6)
C1 0.0309(9) 0.0284(8) 0.0287(9) 0.0045(7) 0.0053(7) 0.0059(7)
C2 0.0298(9) 0.0281(8) 0.0283(9) 0.0035(7) 0.0044(7) 0.0047(7)
C3 0.0323(9) 0.0289(8) 0.0303(9) 0.0044(7) 0.0043(7) 0.0040(7)
C4 0.0326(9) 0.0285(9) 0.0323(9) 0.0021(7) 0.0057(7) 0.0019(7)
C5 0.0308(9) 0.0303(9) 0.0327(9) 0.0033(7) 0.0059(7) 0.0040(7)
C6 0.0351(10) 0.0433(10) 0.0419(11) 0.0053(8) 0.0084(8) 0.0114(8)
C7 0.0402(11) 0.0510(12) 0.0508(12) 0.0018(9) 0.0185(9) 0.0138(9)
C8 0.0471(12) 0.0478(11) 0.0404(11) 0.0011(9) 0.0197(9) 0.0039(9)
C9 0.0402(10) 0.0338(9) 0.0316(10) 0.0021(7) 0.0087(8) -0.0008(8)
C10 0.0542(12) 0.0415(11) 0.0279(9) 0.0045(8) 0.0090(8) 0.0000(9)
C11 0.0522(12) 0.0437(11) 0.0340(10) 0.0101(8) -0.0017(9) 0.0072(9)
C12 0.0415(11) 0.0397(10) 0.0351(10) 0.0070(8) 0.0024(8) 0.0110(8)
C13 0.0475(12) 0.0659(14) 0.0349(11) 0.0025(10) 0.0090(9) 0.0046(10)
C14 0.0407(11) 0.0749(15) 0.0326(10) 0.0133(10) 0.0083(8) 0.0079(10)
C15 0.079(3) 0.069(2) 0.069(3) 0.0268(19) 0.023(2) 0.0043(18)
C15B 0.078(7) 0.062(6) 0.053(7) 0.016(5) 0.023(6) 0.011(5)
C16 0.0445(18) 0.117(4) 0.049(2) 0.014(2) 0.0086(16) 0.018(2)
C16B 0.052(6) 0.144(15) 0.049(7) 0.023(7) 0.017(5) -0.014(7)
C17 0.057(2) 0.130(4) 0.0329(16) 0.014(2) 0.0102(15) -0.004(2)
C17B 0.090(11) 0.086(8) 0.048(6) 0.018(5) 0.032(6) 0.022(7)
C18 0.0404(11) 0.0351(10) 0.0449(11) 0.0031(8) 0.0078(9) 0.0022(8)
C19 0.0476(12) 0.0383(11) 0.0549(13) 0.0069(9) 0.0164(10) -0.0007(9)
C20 0.098(2) 0.087(2) 0.0511(15) 0.0113(13) 0.0237(14) -0.0225(16)
C21 0.103(2) 0.0458(14) 0.0828(19) 0.0072(13) 0.0343(16) -0.0143(14)
C22 0.089(2) 0.117(3) 0.141(3) 0.067(2) 0.073(2) 0.049(2)
C23 0.0355(10) 0.0424(10) 0.0320(9) 0.0116(8) 0.0084(8) 0.0162(8)
C24 0.0458(11) 0.0415(11) 0.0440(11) 0.0138(9) 0.0116(9) 0.0167(9)
C25 0.0690(16) 0.0448(12) 0.0653(15) 0.0149(11) 0.0129(12) 0.0259(11)
C26 0.0643(16) 0.0693(16) 0.0753(17) 0.0211(13) 0.0025(13) 0.0405(13)
C27 0.0457(12) 0.0759(17) 0.0574(14) 0.0167(12) -0.0008(10) 0.0277(12)
C28 0.0388(11) 0.0577(12) 0.0348(10) 0.0126(9) 0.0061(8) 0.0175(9)
C29 0.0477(12) 0.0334(10) 0.0572(13) 0.0092(9) 0.0108(10) 0.0081(9)
C30 0.0679(16) 0.0560(14) 0.0697(16) -0.0063(12) 0.0071(13) 0.0057(12)
C31 0.0690(16) 0.0567(14) 0.0842(19) 0.0194(13) 0.0238(14) 0.0032(12)
C32 0.0335(10) 0.0599(13) 0.0485(12) 0.0082(10) -0.0038(9) 0.0091(9)
C33 0.0459(14) 0.095(2) 0.101(2) 0.0225(17) 0.0088(14) 0.0063(14)
C34 0.098(2) 0.082(2) 0.0628(17) -0.0090(14) 0.0097(15) 0.0037(16)
C35 0.0335(10) 0.0451(10) 0.0289(9) 0.0028(8) 0.0052(7) 0.0149(8)
C36 0.0467(12) 0.0506(12) 0.0428(11) 0.0078(9) 0.0053(9) 0.0227(10)
C37 0.0566(14) 0.0738(16) 0.0633(15) 0.0165(12) 0.0079(12) 0.0393(13)
C38 0.0389(12) 0.096(2) 0.0690(16) 0.0128(14) 0.0010(11) 0.0309(13)
C39 0.0302(11) 0.0772(16) 0.0605(14) 0.0027(12) 0.0027(10) 0.0095(10)
C40 0.0330(10) 0.0537(12) 0.0364(10) 0.0010(9) 0.0072(8) 0.0111(9)
C41 0.0662(15) 0.0411(12) 0.0689(15) 0.0089(10) -0.0040(12) 0.0239(11)
C42 0.088(2) 0.0622(16) 0.111(2) 0.0397(16) -0.0055(18) 0.0203(15)
C43 0.132(3) 0.0699(19) 0.097(2) -0.0197(17) -0.003(2) 0.0305(19)
C44 0.0354(10) 0.0435(11) 0.0477(12) 0.0004(9) 0.0090(9) 0.0006(8)
C45 0.0628(15) 0.0515(13) 0.0582(14) -0.0056(11) 0.0203(11) -0.0015(11)
C46 0.0552(14) 0.0590(14) 0.0580(14) 0.0042(11) 0.0179(11) -0.0026(11)

loop_
_atom_type_symbol
_atom_type_description
_atom_type_scat_dispersion_real
_atom_type_scat_dispersion_imag
_atom_type_scat_source
C C 0.0033 0.0016 'International Tables Vol C Tables 4.2.6.8 and 6.1.1.4'
H H 0.0000 0.0000 'International Tables Vol C Tables 4.2.6.8 and 6.1.1.4'
N N 0.0061 0.0033 'International Tables Vol C Tables 4.2.6.8 and 6.1.1.4'
Ti Ti 0.2776 0.4457 'International Tables Vol C Tables 4.2.6.8 and 6.1.1.4'

loop_
_geom_angle_atom_site_label_1
_geom_angle_atom_site_label_2
_geom_angle_atom_site_label_3
_geom_angle
N1 Ti1 C1 35.37(6)
N1 Ti1 C2 66.75(6)
N1 Ti1 C13 115.32(8)
N1 Ti1 C18 116.98(7)
N2 Ti1 N1 93.27(6)
N2 Ti1 C1 66.77(6)
N2 Ti1 C2 35.07(6)
N2 Ti1 C13 112.57(7)
N2 Ti1 C18 114.81(7)
C1 Ti1 C2 33.78(5)
C13 Ti1 C1 146.20(8)
C13 Ti1 C2 144.01(7)
C18 Ti1 C1 106.16(7)
C18 Ti1 C2 105.77(7)
C18 Ti1 C13 104.21(8)
C1 N1 Ti1 90.92(10)
C1 N1 C23 118.96(14)
C23 N1 Ti1 148.86(12)
C2 N2 Ti1 91.71(10)
C2 N2 C35 118.80(14)
C35 N2 Ti1 147.97(12)
N1 C1 Ti1 53.71(8)
N1 C1 C2 120.81(15)
N1 C1 C5 130.01(15)
C2 C1 Ti1 73.55(9)
C2 C1 C5 108.45(14)
C5 C1 Ti1 146.27(12)
N2 C2 Ti1 53.22(8)
N2 C2 C1 120.39(15)
N2 C2 C3 130.32(14)
C1 C2 Ti1 72.67(10)
C1 C2 C3 108.50(14)
C3 C2 Ti1 147.99(12)
C4 C3 C2 105.68(14)
C12 C3 C2 135.95(16)
C12 C3 C4 118.35(16)
C3 C4 C5 111.56(15)
C9 C4 C3 124.22(16)
C9 C4 C5 124.21(16)
C4 C5 C1 105.72(14)
C6 C5 C1 135.56(16)
C6 C5 C4 118.70(16)
C5 C6 H6 121.0
C5 C6 C7 117.93(18)
C7 C6 H6 121.0
C6 C7 H7 118.3
C8 C7 C6 123.37(18)
C8 C7 H7 118.3
C7 C8 H8 120.1
C7 C8 C9 119.88(18)
C9 C8 H8 120.1
C4 C9 C8 115.90(17)
C4 C9 C10 115.94(17)
C10 C9 C8 128.15(17)
C9 C10 H10 119.8
C11 C10 C9 120.41(17)
C11 C10 H10 119.8
C10 C11 H11 118.6
C10 C11 C12 122.73(18)
C12 C11 H11 118.6
C3 C12 C11 118.35(17)
C3 C12 H12 120.8
C11 C12 H12 120.8
Ti1 C13 H13A 106.1
Ti1 C13 H13B 106.1
H13A C13 H13B 106.3
C14 C13 Ti1 125.07(15)
C14 C13 H13A 106.1
C14 C13 H13B 106.1
C13 C14 C15 110.3(2)
C13 C14 C17B 105.9(6)
C15B C14 C13 102.8(5)
C15B C14 C17B 104.7(7)
C16 C14 C13 108.2(3)
C16 C14 C15 107.8(3)
C16B C14 C13 115.4(7)
C16B C14 C15B 116.6(10)
C16B C14 C17B 110.4(9)
C17 C14 C13 112.7(2)
C17 C14 C15 108.0(3)
C17 C14 C16 109.8(3)
C14 C15 H15A 109.5
C14 C15 H15B 109.5
C14 C15 H15C 109.5
H15A C15 H15B 109.5
H15A C15 H15C 109.5
H15B C15 H15C 109.5
C14 C15B H15D 109.5
C14 C15B H15E 109.5
C14 C15B H15F 109.5
H15D C15B H15E 109.5
H15D C15B H15F 109.5
H15E C15B H15F 109.5
C14 C16 H16A 109.5
C14 C16 H16B 109.5
C14 C16 H16C 109.5
H16A C16 H16B 109.5
H16A C16 H16C 109.5
H16B C16 H16C 109.5
C14 C16B H16D 109.5
C14 C16B H16E 109.5
C14 C16B H16F 109.5
H16D C16B H16E 109.5
H16D C16B H16F 109.5
H16E C16B H16F 109.5
C14 C17 H17A 109.5
C14 C17 H17B 109.5
C14 C17 H17C 109.5
H17A C17 H17B 109.5
H17A C17 H17C 109.5
H17B C17 H17C 109.5
C14 C17B H17D 109.5
C14 C17B H17E 109.5
C14 C17B H17F 109.5
H17D C17B H17E 109.5
H17D C17B H17F 109.5
H17E C17B H17F 109.5
Ti1 C18 H18A 102.0
Ti1 C18 H18B 102.0
H18A C18 H18B 104.8
C19 C18 Ti1 140.26(14)
C19 C18 H18A 102.0
C19 C18 H18B 102.0
C20 C19 C18 111.86(18)
C20 C19 C21 107.8(2)
C21 C19 C18 109.30(18)
C22 C19 C18 109.73(19)
C22 C19 C20 108.8(2)
C22 C19 C21 109.3(2)
C19 C20 H20A 109.5
C19 C20 H20B 109.5
C19 C20 H20C 109.5
H20A C20 H20B 109.5
H20A C20 H20C 109.5
H20B C20 H20C 109.5
C19 C21 H21A 109.5
C19 C21 H21B 109.5
C19 C21 H21C 109.5
H21A C21 H21B 109.5
H21A C21 H21C 109.5
H21B C21 H21C 109.5
C19 C22 H22A 109.5
C19 C22 H22B 109.5
C19 C22 H22C 109.5
H22A C22 H22B 109.5
H22A C22 H22C 109.5
H22B C22 H22C 109.5
C24 C23 N1 119.12(16)
C24 C23 C28 121.08(16)
C28 C23 N1 119.79(17)
C23 C24 C29 123.72(16)
C25 C24 C23 117.96(19)
C25 C24 C29 118.30(19)
C24 C25 H25 119.3
C26 C25 C24 121.5(2)
C26 C25 H25 119.3
C25 C26 H26 120.0
C27 C26 C25 119.9(2)
C27 C26 H26 120.0
C26 C27 H27 119.0
C26 C27 C28 122.0(2)
C28 C27 H27 119.0
C23 C28 C32 122.91(16)
C27 C28 C23 117.6(2)
C27 C28 C32 119.53(19)
C24 C29 H29 107.7
C24 C29 C30 112.34(18)
C24 C29 C31 110.87(18)
C30 C29 H29 107.7
C31 C29 H29 107.7
C31 C29 C30 110.43(19)
C29 C30 H30A 109.5
C29 C30 H30B 109.5
C29 C30 H30C 109.5
H30A C30 H30B 109.5
H30A C30 H30C 109.5
H30B C30 H30C 109.5
C29 C31 H31A 109.5
C29 C31 H31B 109.5
C29 C31 H31C 109.5
H31A C31 H31B 109.5
H31A C31 H31C 109.5
H31B C31 H31C 109.5
C28 C32 H32 107.7
C28 C32 C33 113.5(2)
C28 C32 C34 110.59(19)
C33 C32 H32 107.7
C33 C32 C34 109.6(2)
C34 C32 H32 107.7
C32 C33 H33A 109.5
C32 C33 H33B 109.5
C32 C33 H33C 109.5
H33A C33 H33B 109.5
H33A C33 H33C 109.5
H33B C33 H33C 109.5
C32 C34 H34A 109.5
C32 C34 H34B 109.5
C32 C34 H34C 109.5
H34A C34 H34B 109.5
H34A C34 H34C 109.5
H34B C34 H34C 109.5
C36 C35 N2 120.41(17)
C40 C35 N2 118.68(16)
C40 C35 C36 120.90(17)
C35 C36 C41 122.22(17)
C37 C36 C35 117.8(2)
C37 C36 C41 120.01(19)
C36 C37 H37 119.2
C38 C37 C36 121.6(2)
C38 C37 H37 119.2
C37 C38 H38 120.1
C37 C38 C39 119.8(2)
C39 C38 H38 120.1
C38 C39 H39 119.2
C38 C39 C40 121.6(2)
C40 C39 H39 119.2
C35 C40 C44 121.98(16)
C39 C40 C35 118.12(19)
C39 C40 C44 119.90(19)
C36 C41 H41 107.2
C36 C41 C42 112.8(2)
C36 C41 C43 111.3(2)
C42 C41 H41 107.2
C43 C41 H41 107.2
C43 C41 C42 110.8(2)
C41 C42 H42A 109.5
C41 C42 H42B 109.5
C41 C42 H42C 109.5
H42A C42 H42B 109.5
H42A C42 H42C 109.5
H42B C42 H42C 109.5
C41 C43 H43A 109.5
C41 C43 H43B 109.5
C41 C43 H43C 109.5
H43A C43 H43B 109.5
H43A C43 H43C 109.5
H43B C43 H43C 109.5
C40 C44 H44 107.6
C40 C44 C45 110.87(17)
C40 C44 C46 112.08(17)
C45 C44 H44 107.6
C45 C44 C46 110.95(17)
C46 C44 H44 107.6
C44 C45 H45A 109.5
C44 C45 H45B 109.5
C44 C45 H45C 109.5
H45A C45 H45B 109.5
H45A C45 H45C 109.5
H45B C45 H45C 109.5
C44 C46 H46A 109.5
C44 C46 H46B 109.5
C44 C46 H46C 109.5
H46A C46 H46B 109.5
H46A C46 H46C 109.5
H46B C46 H46C 109.5

loop_
_geom_bond_atom_site_label_1
_geom_bond_atom_site_label_2
_geom_bond_distance
Ti1 N1 1.9389(14)
Ti1 N2 1.9363(14)
Ti1 C1 2.4052(17)
Ti1 C2 2.4166(17)
Ti1 C13 2.098(2)
Ti1 C18 2.0834(18)
N1 C1 1.393(2)
N1 C23 1.439(2)
N2 C2 1.389(2)
N2 C35 1.436(2)
C1 C2 1.401(2)
C1 C5 1.478(2)
C2 C3 1.479(2)
C3 C4 1.413(2)
C3 C12 1.373(2)
C4 C5 1.414(2)
C4 C9 1.397(2)
C5 C6 1.370(2)
C6 H6 0.9500
C6 C7 1.422(3)
C7 H7 0.9500
C7 C8 1.366(3)
C8 H8 0.9500
C8 C9 1.424(3)
C9 C10 1.417(3)
C10 H10 0.9500
C10 C11 1.365(3)
C11 H11 0.9500
C11 C12 1.422(3)
C12 H12 0.9500
C13 H13A 0.9900
C13 H13B 0.9900
C13 C14 1.542(3)
C14 C15 1.561(4)
C14 C15B 1.492(12)
C14 C16 1.529(4)
C14 C16B 1.423(16)
C14 C17 1.505(4)
C14 C17B 1.646(14)
C15 H15A 0.9800
C15 H15B 0.9800
C15 H15C 0.9800
C15B H15D 0.9800
C15B H15E 0.9800
C15B H15F 0.9800
C16 H16A 0.9800
C16 H16B 0.9800
C16 H16C 0.9800
C16B H16D 0.9800
C16B H16E 0.9800
C16B H16F 0.9800
C17 H17A 0.9800
C17 H17B 0.9800
C17 H17C 0.9800
C17B H17D 0.9800
C17B H17E 0.9800
C17B H17F 0.9800
C18 H18A 0.9900
C18 H18B 0.9900
C18 C19 1.540(3)
C19 C20 1.516(3)
C19 C21 1.527(3)
C19 C22 1.505(3)
C20 H20A 0.9800
C20 H20B 0.9800
C20 H20C 0.9800
C21 H21A 0.9800
C21 H21B 0.9800
C21 H21C 0.9800
C22 H22A 0.9800
C22 H22B 0.9800
C22 H22C 0.9800
C23 C24 1.409(3)
C23 C28 1.412(3)
C24 C25 1.394(3)
C24 C29 1.521(3)
C25 H25 0.9500
C25 C26 1.376(3)
C26 H26 0.9500
C26 C27 1.367(3)
C27 H27 0.9500
C27 C28 1.395(3)
C28 C32 1.506(3)
C29 H29 1.0000
C29 C30 1.532(3)
C29 C31 1.531(3)
C30 H30A 0.9800
C30 H30B 0.9800
C30 H30C 0.9800
C31 H31A 0.9800
C31 H31B 0.9800
C31 H31C 0.9800
C32 H32 1.0000
C32 C33 1.526(3)
C32 C34 1.528(3)
C33 H33A 0.9800
C33 H33B 0.9800
C33 H33C 0.9800
C34 H34A 0.9800
C34 H34B 0.9800
C34 H34C 0.9800
C35 C36 1.409(3)
C35 C40 1.406(3)
C36 C37 1.398(3)
C36 C41 1.508(3)
C37 H37 0.9500
C37 C38 1.370(4)
C38 H38 0.9500
C38 C39 1.374(3)
C39 H39 0.9500
C39 C40 1.390(3)
C40 C44 1.514(3)
C41 H41 1.0000
C41 C42 1.534(3)
C41 C43 1.522(4)
C42 H42A 0.9800
C42 H42B 0.9800
C42 H42C 0.9800
C43 H43A 0.9800
C43 H43B 0.9800
C43 H43C 0.9800
C44 H44 1.0000
C44 C45 1.522(3)
C44 C46 1.536(3)
C45 H45A 0.9800
C45 H45B 0.9800
C45 H45C 0.9800
C46 H46A 0.9800
C46 H46B 0.9800
C46 H46C 0.9800
